data_9012756
loop_
_publ_author_name
'Demichelis, R.'
'Noel, Y.'
'Zicovich-Wilson C M'
'Roetti, C.'
'Valenzano, L.'
'Dovesi, R.'

_publ_section_title
;
 Ab-initio quantum mechanical study of akdalaite (5Al2O3*H2O):
 Structure and vibrational spectrum,
;
_journal_name_full 'Journal of Physics: Conference Series'
_journal_page_first 012013
_journal_page_last 012013
_journal_paper_doi 10.1088/1742-6596/117/1/012013
_journal_volume 117
_journal_year 2008
_chemical_compound_source 'Theoretical structure'
_chemical_formula_sum 'Al5 H O8'
_chemical_name_mineral Akdalaite
_space_group_IT_number 36
_symmetry_space_group_name_Hall 'C 2c -2'
_symmetry_space_group_name_H-M 'C m c 21'
_cell_angle_alpha 90
_cell_angle_beta 90
_cell_angle_gamma 90
_cell_length_a 5.6152
_cell_length_b 9.7264
_cell_length_c 8.8241
_cell_formula_units_Z 4
_cell_volume 481.934
_database_code_amcsd 0013283
_exptl_crystal_density_diffrn 3.637
_cod_original_formula_sum 'Al5 O8 H'
_cod_database_code 9012756

loop_
_space_group_symop_operation_xyz
x,y,z
1/2+x,1/2+y,z
x,-y,1/2+z
1/2+x,1/2-y,1/2+z
-x,y,z
1/2-x,1/2+y,z
-x,-y,1/2+z
1/2-x,1/2-y,1/2+z

loop_
_atom_site_label
_atom_site_fract_x
_atom_site_fract_y
_atom_site_fract_z
Al1 0.24855 0.08284 0.14208
Al2 0.50000 -0.16663 0.34776
Al3 0.50000 0.16664 0.45941
Al4 0.00000 -0.16577 0.14199
O1 0.24867 -0.08291 0.24443
O2 -0.22829 0.25722 -0.49341
O3 0.00000 0.00001 -0.47584
O4 0.00000 -0.33335 0.25229
O5 0.00000 0.16575 0.24451
O6 0.50000 0.01452 0.00653
H 0.00000 0.00000 -0.08684

loop_
_cod_related_entry_id
_cod_related_entry_database
_cod_related_entry_code
1 AMCSD 0013283
